data_7157142
loop_
_publ_author_name
'Rao, Madhuri P.'
'Gunaga, Shubha S.'
'Zuegg, Johannes'
'Pamarthi, Rambabu'
'Ganesh, Madhu'

_publ_section_title
;
 Highly regio- and diastereoselective [3 + 2]-cycloadditions involving
 indolediones and \a,\b-disubstituted nitroethylenes.
;
_journal_issue 42
_journal_name_full 'Organic &amp; biomolecular chemistry'
_journal_page_first 9390
_journal_page_last 9402
_journal_paper_doi 10.1039/c9ob01429b
_journal_volume 17
_journal_year 2019
_chemical_formula_sum 'C19 H18 F N3 O3'
_chemical_formula_weight 355.36
_space_group_crystal_system monoclinic
_space_group_IT_number 14
_space_group_name_Hall '-P 2yn'
_space_group_name_H-M_alt 'P 1 21/n 1'
_symmetry_space_group_name_Hall '-P 2yn'
_symmetry_space_group_name_H-M 'P 1 21/n 1'
_atom_sites_solution_hydrogens mixed
_audit_creation_method SHELXL-2018/3
_audit_update_record
;
2018-12-22 deposited with the CCDC.    2019-10-08 downloaded from the CCDC.
;
_cell_angle_alpha 90
_cell_angle_beta 108.964(3)
_cell_angle_gamma 90
_cell_formula_units_Z 8
_cell_length_a 19.0038(6)
_cell_length_b 7.3040(2)
_cell_length_c 25.2096(7)
_cell_measurement_reflns_used 11619
_cell_measurement_temperature 99.97(10)
_cell_measurement_theta_max 27.4800
_cell_measurement_theta_min 3.6450
_cell_volume 3309.26(18)
_computing_structure_refinement 'SHELXL-2018/3 (Sheldrick, 2018)'
_diffrn_ambient_temperature 99.97(10)
_diffrn_measured_fraction_theta_full 0.997
_diffrn_measured_fraction_theta_max 0.998
_diffrn_measurement_device_type 'Xcalibur, Eos, Nova'
_diffrn_measurement_method '\w scans'
_diffrn_radiation_type MoK\a
_diffrn_radiation_wavelength 0.71073
_diffrn_reflns_av_R_equivalents 0.0679
_diffrn_reflns_av_unetI/netI 0.0488
_diffrn_reflns_Laue_measured_fraction_full 0.997
_diffrn_reflns_Laue_measured_fraction_max 0.998
_diffrn_reflns_limit_h_max 24
_diffrn_reflns_limit_h_min -24
_diffrn_reflns_limit_k_max 9
_diffrn_reflns_limit_k_min -9
_diffrn_reflns_limit_l_max 32
_diffrn_reflns_limit_l_min -32
_diffrn_reflns_number 46806
_diffrn_reflns_point_group_measured_fraction_full 0.997
_diffrn_reflns_point_group_measured_fraction_max 0.998
_diffrn_reflns_theta_full 25.242
_diffrn_reflns_theta_max 27.482
_diffrn_reflns_theta_min 3.418
_diffrn_source 'micro-focus sealed X-ray tube'
_exptl_absorpt_coefficient_mu 0.106
_exptl_absorpt_correction_T_max 1.00000
_exptl_absorpt_correction_T_min 0.89665
_exptl_absorpt_correction_type multi-scan
_exptl_absorpt_process_details CrysAlisPro
_exptl_crystal_colour COLORLESS
_exptl_crystal_density_diffrn 1.427
_exptl_crystal_description BLOCK
_exptl_crystal_F_000 1488
_refine_diff_density_max 0.301
_refine_diff_density_min -0.239
_refine_diff_density_rms 0.056
_refine_ls_extinction_method none
_refine_ls_goodness_of_fit_ref 1.036
_refine_ls_hydrogen_treatment mixed
_refine_ls_matrix_type full
_refine_ls_number_parameters 480
_refine_ls_number_reflns 7580
_refine_ls_number_restraints 0
_refine_ls_restrained_S_all 1.036
_refine_ls_R_factor_all 0.0639
_refine_ls_R_factor_gt 0.0464
_refine_ls_shift/su_max 0.000
_refine_ls_shift/su_mean 0.000
_refine_ls_structure_factor_coef Fsqd
_refine_ls_weighting_details 'w=1/[\s^2^(Fo^2^)+(0.0302P)^2^+1.9986P] where P=(Fo^2^+2Fc^2^)/3'
_refine_ls_weighting_scheme calc
_refine_ls_wR_factor_gt 0.0959
_refine_ls_wR_factor_ref 0.1068
_reflns_Friedel_coverage 0.000
_reflns_number_gt 5876
_reflns_number_total 7580
_reflns_threshold_expression 'I > 2\s(I)'
_cod_data_source_file c9ob01429b2.cif
_cod_data_source_block shelx
_cod_depositor_comments 'Adding full bibliography for 7157142--7157144.cif.'
_cod_database_code 7157142
_shelx_shelxl_version_number 2018/3
_shelx_space_group_comment
;
The symmetry employed for this shelxl refinement is uniquely defined
by the following loop, which should always be used as a source of
symmetry information in preference to the above space-group names.
They are only intended as comments.
;

loop_
_space_group_symop_operation_xyz
'x, y, z'
'-x+1/2, y+1/2, -z+1/2'
'-x, -y, -z'
'x-1/2, -y-1/2, z-1/2'

loop_
_atom_site_label
_atom_site_type_symbol
_atom_site_fract_x
_atom_site_fract_y
_atom_site_fract_z
_atom_site_U_iso_or_equiv
_atom_site_adp_type
_atom_site_occupancy
_atom_site_site_symmetry_order
_atom_site_calc_flag
_atom_site_refinement_flags_posn
_atom_site_refinement_flags_adp
C13 C 0.18676(10) 0.8202(2) -0.10007(7) 0.0210(4) Uani 1 1 d . .
H13A H 0.179290 0.903330 -0.072885 0.031 Uiso 1 1 calc R U
H13B H 0.145004 0.826650 -0.133972 0.031 Uiso 1 1 calc R U
H13C H 0.231287 0.853169 -0.107913 0.031 Uiso 1 1 calc R U
C40 C 0.58850(9) 0.4893(2) 0.23158(7) 0.0194(4) Uani 1 1 d . .
H40A H 0.573096 0.607195 0.215028 0.029 Uiso 1 1 calc R U
H40B H 0.606699 0.500906 0.271683 0.029 Uiso 1 1 calc R U
H40C H 0.627298 0.442304 0.218737 0.029 Uiso 1 1 calc R U
O3 O 0.22076(7) 0.79930(17) 0.03768(5) 0.0242(3) Uani 1 1 d . .
C1 C 0.05385(10) 0.2325(3) 0.09140(7) 0.0220(4) Uani 1 1 d . .
C2 C 0.06845(11) 0.1023(3) 0.05722(8) 0.0253(4) Uani 1 1 d . .
H2 H 0.057091 -0.020222 0.060357 0.030 Uiso 1 1 calc R U
C3 C 0.10080(10) 0.1587(2) 0.01764(8) 0.0231(4) Uani 1 1 d . .
H3 H 0.110954 0.072234 -0.005959 0.028 Uiso 1 1 calc R U
C4 C 0.11824(9) 0.3414(2) 0.01265(7) 0.0166(3) Uani 1 1 d . .
C5 C 0.10178(11) 0.4681(3) 0.04795(8) 0.0265(4) Uani 1 1 d . .
H5 H 0.112778 0.591035 0.045090 0.032 Uiso 1 1 calc R U
C6 C 0.06908(11) 0.4145(3) 0.08760(8) 0.0285(4) Uani 1 1 d . .
H6 H 0.057851 0.500257 0.110931 0.034 Uiso 1 1 calc R U
C7 C 0.15546(9) 0.3933(2) -0.03027(7) 0.0156(3) Uani 1 1 d . .
H7 H 0.144106 0.295684 -0.058447 0.019 Uiso 1 1 calc R U
C8 C 0.24239(9) 0.4102(2) -0.00653(7) 0.0149(3) Uani 1 1 d . .
C9 C 0.25988(9) 0.6011(2) -0.02856(7) 0.0147(3) Uani 1 1 d . .
C11 C 0.12951(9) 0.5737(2) -0.06189(7) 0.0165(3) Uani 1 1 d . .
H11A H 0.086263 0.554267 -0.094800 0.020 Uiso 1 1 calc R U
H11B H 0.117366 0.663596 -0.037891 0.020 Uiso 1 1 calc R U
C12 C 0.26917(10) 0.7473(2) 0.01923(7) 0.0186(4) Uani 1 1 d . .
C14 C 0.33402(9) 0.6179(2) -0.03912(7) 0.0154(3) Uani 1 1 d . .
C15 C 0.36020(10) 0.5403(2) -0.07934(7) 0.0182(4) Uani 1 1 d . .
H15 H 0.329899 0.463755 -0.106817 0.022 Uiso 1 1 calc R U
C16 C 0.43272(10) 0.5789(2) -0.07793(8) 0.0216(4) Uani 1 1 d . .
H16 H 0.451092 0.527155 -0.104487 0.026 Uiso 1 1 calc R U
C17 C 0.47768(10) 0.6947(3) -0.03687(8) 0.0253(4) Uani 1 1 d . .
H17 H 0.526142 0.717720 -0.036069 0.030 Uiso 1 1 calc R U
C18 C 0.45155(10) 0.7764(2) 0.00291(8) 0.0239(4) Uani 1 1 d . .
H18 H 0.481372 0.854937 0.029993 0.029 Uiso 1 1 calc R U
C19 C 0.37957(10) 0.7365(2) 0.00065(7) 0.0187(4) Uani 1 1 d . .
C20 C 0.27923(10) 0.3808(3) 0.05614(7) 0.0203(4) Uani 1 1 d . .
H20A H 0.270805 0.257242 0.065611 0.030 Uiso 1 1 calc R U
H20B H 0.258384 0.464231 0.076428 0.030 Uiso 1 1 calc R U
H20C H 0.331747 0.402304 0.065945 0.030 Uiso 1 1 calc R U
N1 N 0.27440(8) 0.26645(19) -0.03728(6) 0.0163(3) Uani 1 1 d . .
N2 N 0.34047(9) 0.8067(2) 0.03484(6) 0.0215(3) Uani 1 1 d . .
N6 N 0.19396(8) 0.63313(19) -0.07783(6) 0.0149(3) Uani 1 1 d . .
O1 O 0.24181(7) 0.24192(16) -0.08759(5) 0.0192(3) Uani 1 1 d . .
O2 O 0.33226(7) 0.18732(17) -0.01111(5) 0.0245(3) Uani 1 1 d . .
F1 F 0.02205(6) 0.17882(16) 0.13040(5) 0.0303(3) Uani 1 1 d . .
H2A H 0.3591(11) 0.889(3) 0.0601(8) 0.025(5) Uiso 1 1 d . .
H4A H 0.6670(11) 0.022(3) 0.3485(9) 0.029(6) Uiso 1 1 d . .
C21 C 0.24616(10) 0.2292(2) 0.30090(8) 0.0212(4) Uani 1 1 d . .
C22 C 0.22460(10) 0.1957(2) 0.24414(8) 0.0196(4) Uani 1 1 d . .
H22 H 0.175699 0.164847 0.224081 0.024 Uiso 1 1 calc R U
C23 C 0.27817(9) 0.2095(2) 0.21778(7) 0.0184(4) Uani 1 1 d . .
H23 H 0.264584 0.188159 0.179395 0.022 Uiso 1 1 calc R U
C24 C 0.35181(9) 0.2547(2) 0.24736(7) 0.0155(3) Uani 1 1 d . .
C25 C 0.37085(10) 0.2893(2) 0.30484(7) 0.0185(4) Uani 1 1 d . .
H25 H 0.419588 0.320664 0.325229 0.022 Uiso 1 1 calc R U
C26 C 0.31780(10) 0.2775(2) 0.33201(7) 0.0207(4) Uani 1 1 d . .
H26 H 0.330419 0.301666 0.370191 0.025 Uiso 1 1 calc R U
C27 C 0.40763(9) 0.2640(2) 0.21605(7) 0.0143(3) Uani 1 1 d . .
H27 H 0.378765 0.272093 0.176084 0.017 Uiso 1 1 calc R U
C28 C 0.46015(9) 0.0943(2) 0.22294(7) 0.0134(3) Uani 1 1 d . .
C29 C 0.54057(9) 0.1788(2) 0.23753(6) 0.0124(3) Uani 1 1 d . .
C31 C 0.46044(9) 0.4289(2) 0.22938(7) 0.0161(3) Uani 1 1 d . .
H31A H 0.437816 0.533942 0.206705 0.019 Uiso 1 1 calc R U
H31B H 0.474190 0.461911 0.268704 0.019 Uiso 1 1 calc R U
C32 C 0.57827(9) 0.1671(2) 0.30295(7) 0.0148(3) Uani 1 1 d . .
C33 C 0.59530(9) 0.0718(2) 0.21747(7) 0.0133(3) Uani 1 1 d . .
C34 C 0.64944(9) -0.0056(2) 0.26358(7) 0.0142(3) Uani 1 1 d . .
C35 C 0.70624(9) -0.1137(2) 0.25769(7) 0.0171(4) Uani 1 1 d . .
H35 H 0.741695 -0.165796 0.288601 0.021 Uiso 1 1 calc R U
C36 C 0.70802(9) -0.1412(2) 0.20332(7) 0.0184(4) Uani 1 1 d . .
H36 H 0.745281 -0.213942 0.197946 0.022 Uiso 1 1 calc R U
C37 C 0.65558(9) -0.0626(2) 0.15714(7) 0.0178(4) Uani 1 1 d . .
H37 H 0.658631 -0.081149 0.121458 0.021 Uiso 1 1 calc R U
C38 C 0.59829(9) 0.0442(2) 0.16398(7) 0.0154(3) Uani 1 1 d . .
H38 H 0.562702 0.096064 0.133089 0.019 Uiso 1 1 calc R U
C39 C 0.45363(9) -0.0550(2) 0.26296(7) 0.0172(4) Uani 1 1 d . .
H39A H 0.405702 -0.112255 0.248534 0.026 Uiso 1 1 calc R U
H39B H 0.459265 -0.002338 0.299002 0.026 Uiso 1 1 calc R U
H39C H 0.491819 -0.144820 0.266675 0.026 Uiso 1 1 calc R U
N3 N 0.44332(7) 0.00181(19) 0.16473(6) 0.0153(3) Uani 1 1 d . .
N4 N 0.63770(8) 0.0514(2) 0.31339(6) 0.0159(3) Uani 1 1 d . .
N5 N 0.52525(7) 0.36399(18) 0.21530(6) 0.0147(3) Uani 1 1 d . .
O4 O 0.41872(7) 0.09475(16) 0.12173(5) 0.0210(3) Uani 1 1 d . .
O5 O 0.45808(7) -0.16105(16) 0.16364(5) 0.0204(3) Uani 1 1 d . .
O6 O 0.55785(7) 0.24582(17) 0.33815(5) 0.0200(3) Uani 1 1 d . .
F2 F 0.19437(6) 0.21613(16) 0.32758(5) 0.0302(3) Uani 1 1 d . .

loop_
_atom_site_aniso_label
_atom_site_aniso_U_11
_atom_site_aniso_U_22
_atom_site_aniso_U_33
_atom_site_aniso_U_23
_atom_site_aniso_U_13
_atom_site_aniso_U_12
C13 0.0267(10) 0.0171(9) 0.0183(9) 0.0037(7) 0.0062(8) 0.0033(7)
C40 0.0185(9) 0.0157(8) 0.0243(9) -0.0020(7) 0.0072(7) -0.0021(7)
O3 0.0316(7) 0.0227(7) 0.0195(6) -0.0054(5) 0.0099(6) 0.0032(6)
C1 0.0215(9) 0.0296(10) 0.0175(9) 0.0047(7) 0.0100(7) -0.0014(8)
C2 0.0293(10) 0.0186(9) 0.0310(11) 0.0052(8) 0.0139(9) 0.0011(8)
C3 0.0285(10) 0.0194(9) 0.0259(10) -0.0002(7) 0.0149(8) 0.0034(8)
C4 0.0152(8) 0.0205(9) 0.0134(8) 0.0005(7) 0.0038(7) 0.0017(7)
C5 0.0379(11) 0.0211(9) 0.0271(10) -0.0044(8) 0.0195(9) -0.0070(8)
C6 0.0414(12) 0.0260(10) 0.0265(10) -0.0072(8) 0.0224(9) -0.0050(9)
C7 0.0160(8) 0.0174(8) 0.0136(8) -0.0026(6) 0.0051(7) -0.0009(7)
C8 0.0187(8) 0.0133(8) 0.0135(8) -0.0011(6) 0.0063(7) 0.0006(7)
C9 0.0183(8) 0.0133(8) 0.0111(8) -0.0011(6) 0.0029(7) 0.0006(7)
C11 0.0168(8) 0.0193(9) 0.0148(8) -0.0001(7) 0.0068(7) 0.0027(7)
C12 0.0254(9) 0.0140(8) 0.0143(8) 0.0018(7) 0.0036(7) 0.0010(7)
C14 0.0145(8) 0.0147(8) 0.0142(8) 0.0036(6) 0.0010(7) 0.0000(6)
C15 0.0204(9) 0.0161(8) 0.0174(8) 0.0035(7) 0.0050(7) 0.0004(7)
C16 0.0218(9) 0.0229(9) 0.0217(9) 0.0074(7) 0.0093(8) 0.0027(7)
C17 0.0164(9) 0.0276(10) 0.0290(10) 0.0128(8) 0.0034(8) -0.0013(8)
C18 0.0227(9) 0.0202(9) 0.0235(10) 0.0040(7) 0.0003(8) -0.0071(7)
C19 0.0227(9) 0.0140(8) 0.0169(8) 0.0032(7) 0.0030(7) -0.0003(7)
C20 0.0223(9) 0.0228(9) 0.0147(8) 0.0035(7) 0.0045(7) 0.0004(7)
N1 0.0172(7) 0.0129(7) 0.0198(7) 0.0024(6) 0.0073(6) -0.0003(6)
N2 0.0260(8) 0.0178(8) 0.0163(8) -0.0059(6) 0.0009(6) -0.0041(6)
N6 0.0158(7) 0.0147(7) 0.0134(7) 0.0015(6) 0.0036(6) 0.0005(6)
O1 0.0220(6) 0.0186(6) 0.0182(6) -0.0038(5) 0.0082(5) -0.0018(5)
O2 0.0206(7) 0.0222(7) 0.0300(7) 0.0073(6) 0.0074(6) 0.0077(5)
F1 0.0376(7) 0.0336(6) 0.0273(6) 0.0067(5) 0.0211(5) -0.0016(5)
C21 0.0184(9) 0.0215(9) 0.0285(10) 0.0051(7) 0.0142(8) 0.0035(7)
C22 0.0158(8) 0.0163(9) 0.0277(10) -0.0024(7) 0.0083(8) 0.0001(7)
C23 0.0192(9) 0.0171(8) 0.0194(9) -0.0028(7) 0.0070(7) 0.0016(7)
C24 0.0141(8) 0.0133(8) 0.0197(8) 0.0006(7) 0.0066(7) 0.0014(6)
C25 0.0145(8) 0.0200(9) 0.0206(9) 0.0018(7) 0.0051(7) 0.0031(7)
C26 0.0213(9) 0.0242(9) 0.0177(9) 0.0031(7) 0.0078(7) 0.0057(7)
C27 0.0145(8) 0.0143(8) 0.0144(8) 0.0005(6) 0.0052(7) 0.0017(6)
C28 0.0141(8) 0.0141(8) 0.0117(8) -0.0025(6) 0.0036(6) 0.0001(6)
C29 0.0133(8) 0.0127(8) 0.0110(8) 0.0002(6) 0.0037(6) 0.0004(6)
C31 0.0168(8) 0.0127(8) 0.0195(9) 0.0006(6) 0.0069(7) 0.0020(6)
C32 0.0130(8) 0.0162(8) 0.0146(8) -0.0020(6) 0.0037(7) -0.0018(6)
C33 0.0121(8) 0.0120(8) 0.0160(8) -0.0007(6) 0.0047(6) -0.0010(6)
C34 0.0144(8) 0.0129(8) 0.0153(8) -0.0007(6) 0.0046(7) -0.0022(6)
C35 0.0132(8) 0.0164(8) 0.0200(9) 0.0014(7) 0.0030(7) 0.0002(7)
C36 0.0149(8) 0.0170(8) 0.0257(9) -0.0028(7) 0.0098(7) 0.0012(7)
C37 0.0202(9) 0.0184(9) 0.0175(8) -0.0029(7) 0.0099(7) -0.0016(7)
C38 0.0174(8) 0.0155(8) 0.0132(8) 0.0011(6) 0.0049(7) 0.0004(7)
C39 0.0172(8) 0.0167(8) 0.0183(8) 0.0013(7) 0.0068(7) 0.0004(7)
N3 0.0134(7) 0.0152(7) 0.0165(7) -0.0011(6) 0.0037(6) -0.0010(6)
N4 0.0144(7) 0.0203(7) 0.0113(7) 0.0001(6) 0.0017(6) 0.0026(6)
N5 0.0150(7) 0.0112(7) 0.0189(7) 0.0004(6) 0.0069(6) 0.0000(5)
O4 0.0261(7) 0.0207(6) 0.0124(6) 0.0016(5) 0.0010(5) 0.0038(5)
O5 0.0250(7) 0.0114(6) 0.0250(7) -0.0023(5) 0.0087(5) 0.0001(5)
O6 0.0210(6) 0.0242(7) 0.0151(6) -0.0038(5) 0.0062(5) 0.0037(5)
F2 0.0224(6) 0.0428(7) 0.0314(6) 0.0054(5) 0.0169(5) 0.0017(5)

loop_
_atom_type_symbol
_atom_type_description
_atom_type_scat_dispersion_real
_atom_type_scat_dispersion_imag
_atom_type_scat_source
C C 0.0033 0.0016 'International Tables Vol C Tables 4.2.6.8 and 6.1.1.4'
H H 0.0000 0.0000 'International Tables Vol C Tables 4.2.6.8 and 6.1.1.4'
N N 0.0061 0.0033 'International Tables Vol C Tables 4.2.6.8 and 6.1.1.4'
O O 0.0106 0.0060 'International Tables Vol C Tables 4.2.6.8 and 6.1.1.4'
F F 0.0171 0.0103 'International Tables Vol C Tables 4.2.6.8 and 6.1.1.4'

loop_
_geom_angle_atom_site_label_1
_geom_angle_atom_site_label_2
_geom_angle_atom_site_label_3
_geom_angle
F1 C1 C2 118.69(16)
F1 C1 C6 118.72(17)
C2 C1 C6 122.59(17)
C1 C2 C3 118.13(17)
C4 C3 C2 121.48(17)
C5 C4 C3 118.14(16)
C5 C4 C7 122.93(16)
C3 C4 C7 118.92(15)
C4 C5 C6 121.23(17)
C1 C6 C5 118.41(17)
C4 C7 C11 115.99(14)
C4 C7 C8 115.08(13)
C11 C7 C8 104.57(13)
C20 C8 N1 107.60(13)
C20 C8 C7 117.23(14)
N1 C8 C7 107.06(12)
C20 C8 C9 114.35(14)
N1 C8 C9 105.21(12)
C7 C8 C9 104.57(13)
N6 C9 C14 115.04(13)
N6 C9 C12 113.06(13)
C14 C9 C12 101.50(13)
N6 C9 C8 102.67(13)
C14 C9 C8 116.50(13)
C12 C9 C8 108.30(13)
N6 C11 C7 103.83(13)
O3 C12 N2 126.70(16)
O3 C12 C9 126.30(16)
N2 C12 C9 106.98(15)
C15 C14 C19 119.56(16)
C15 C14 C9 131.88(15)
C19 C14 C9 108.55(15)
C14 C15 C16 118.99(16)
C17 C16 C15 120.23(17)
C18 C17 C16 121.33(17)
C19 C18 C17 117.43(17)
C18 C19 C14 122.42(17)
C18 C19 N2 127.71(16)
C14 C19 N2 109.85(15)
O2 N1 O1 123.26(14)
O2 N1 C8 118.74(14)
O1 N1 C8 117.94(13)
C12 N2 C19 112.56(15)
C13 N6 C9 114.82(13)
C13 N6 C11 113.35(13)
C9 N6 C11 106.19(12)
F2 C21 C22 118.79(16)
F2 C21 C26 118.34(16)
C22 C21 C26 122.86(16)
C21 C22 C23 117.90(16)
C22 C23 C24 121.71(16)
C23 C24 C25 118.28(15)
C23 C24 C27 118.87(15)
C25 C24 C27 122.85(15)
C26 C25 C24 120.89(16)
C21 C26 C25 118.34(16)
C24 C27 C31 116.12(13)
C24 C27 C28 115.83(13)
C31 C27 C28 104.44(13)
C39 C28 N3 106.26(13)
C39 C28 C27 117.11(13)
N3 C28 C27 108.17(12)
C39 C28 C29 114.10(13)
N3 C28 C29 106.10(12)
C27 C28 C29 104.51(12)
N5 C29 C33 115.10(13)
N5 C29 C32 114.83(13)
C33 C29 C32 101.18(12)
N5 C29 C28 102.49(12)
C33 C29 C28 116.05(13)
C32 C29 C28 107.46(12)
N5 C31 C27 103.56(13)
O6 C32 N4 126.10(15)
O6 C32 C29 126.31(15)
N4 C32 C29 107.59(13)
C38 C33 C34 120.01(15)
C38 C33 C29 130.65(15)
C34 C33 C29 109.34(14)
C35 C34 C33 122.05(15)
C35 C34 N4 128.29(15)
C33 C34 N4 109.60(14)
C34 C35 C36 117.12(15)
C37 C36 C35 121.63(16)
C36 C37 C38 120.29(16)
C33 C38 C37 118.88(15)
O5 N3 O4 122.56(14)
O5 N3 C28 117.77(13)
O4 N3 C28 119.60(13)
C32 N4 C34 111.81(14)
C29 N5 C40 115.52(13)
C29 N5 C31 106.58(12)
C40 N5 C31 114.13(13)

loop_
_geom_bond_atom_site_label_1
_geom_bond_atom_site_label_2
_geom_bond_distance
C13 N6 1.466(2)
C40 N5 1.460(2)
O3 C12 1.219(2)
C1 F1 1.3680(19)
C1 C2 1.371(3)
C1 C6 1.371(3)
C2 C3 1.393(3)
C3 C4 1.390(2)
C4 C5 1.388(2)
C4 C7 1.521(2)
C5 C6 1.394(3)
C7 C11 1.536(2)
C7 C8 1.568(2)
C8 C20 1.521(2)
C8 N1 1.543(2)
C8 C9 1.576(2)
C9 N6 1.468(2)
C9 C14 1.521(2)
C9 C12 1.576(2)
C11 N6 1.473(2)
C12 N2 1.354(2)
C14 C15 1.387(2)
C14 C19 1.393(2)
C15 C16 1.396(2)
C16 C17 1.393(3)
C17 C18 1.390(3)
C18 C19 1.382(3)
C19 N2 1.405(2)
N1 O2 1.2277(18)
N1 O1 1.2304(18)
C21 F2 1.3640(19)
C21 C22 1.376(3)
C21 C26 1.378(3)
C22 C23 1.389(2)
C23 C24 1.395(2)
C24 C25 1.398(2)
C24 C27 1.515(2)
C25 C26 1.394(2)
C27 C31 1.533(2)
C27 C28 1.565(2)
C28 C39 1.518(2)
C28 N3 1.551(2)
C28 C29 1.577(2)
C29 N5 1.457(2)
C29 C33 1.513(2)
C29 C32 1.572(2)
C31 N5 1.467(2)
C32 O6 1.2218(19)
C32 N4 1.366(2)
C33 C38 1.383(2)
C33 C34 1.397(2)
C34 C35 1.384(2)
C34 N4 1.408(2)
C35 C36 1.396(2)
C36 C37 1.387(2)
C37 C38 1.395(2)
N3 O5 1.2245(17)
N3 O4 1.2350(17)
